data_2015535
loop_
_publ_author_name
'Von Poelhsitz, G.'
'Rodrigues, B. L.'
'Batista, A. A.'

_publ_section_title
;
 Partially oxidized ruthenium phosphine thiolates:
 [Ru(pySO~2~)~0.33~(pyS)~1.67~(dppe)] and
 [Ru(pySO~2~)~0.355~(pyS)~1.645~(dppp)]
;
_journal_coeditor_code BG3001
_journal_issue 9
_journal_name_full 'Acta Crystallographica Section C'
_journal_page_first m424
_journal_page_last m427
_journal_paper_doi 10.1107/S0108270106027491
_journal_volume 62
_journal_year 2006
_chemical_formula_iupac '[Ru (C5 H4 N O2 S)0.355 (C5 H4 N S)1.645 (C26 H24 P2)]'
_chemical_formula_moiety 'C37 H34 N2 O0.71 P2 Ru S2'
_chemical_formula_sum 'C37 H34 N2 O0.71 P2 Ru S2'
_chemical_formula_weight 745.31
_chemical_name_systematic
;
[1,3-bis(diphenylphosphino)propane-\k^2^P,P'](pyridine-2-sulfinato-
\k^2^N,S)(pyridine-2-thiolato-\k^2^N,S)ruthenium(II)
;
_space_group_IT_number 2
_symmetry_cell_setting triclinic
_symmetry_space_group_name_Hall '-P 1'
_symmetry_space_group_name_H-M 'P -1'
_atom_sites_solution_hydrogens geom
_atom_sites_solution_primary direct
_atom_sites_solution_secondary difmap
_audit_creation_method SHELXL97
_cell_angle_alpha 83.16(2)
_cell_angle_beta 81.36(3)
_cell_angle_gamma 70.12(4)
_cell_formula_units_Z 2
_cell_length_a 8.818(5)
_cell_length_b 10.245(4)
_cell_length_c 20.136(3)
_cell_measurement_reflns_used 25
_cell_measurement_temperature 293(2)
_cell_measurement_theta_max 18
_cell_measurement_theta_min 33
_cell_volume 1686.7(13)
_computing_cell_refinement 'CAD-4 EXPRESS'
_computing_data_collection 'CAD-4 EXPRESS (Enraf--Nonius, 1994)'
_computing_data_reduction 'XCAD4 (Harms & Wocadlo, 1995)'
_computing_molecular_graphics 'ORTEP-3 for Windows (Farrugia, 1997)'
_computing_publication_material 'WinGX (Farrugia, 1999)'
_computing_structure_refinement 'SHELXL97 (Sheldrick, 1997)'
_computing_structure_solution 'SHELXS97 (Sheldrick, 1997)'
_diffrn_ambient_temperature 293(2)
_diffrn_measured_fraction_theta_full 0.968
_diffrn_measured_fraction_theta_max 0.968
_diffrn_measurement_device '\k-geometry diffractometer'
_diffrn_measurement_device_type 'Enraf--Nonius CAD4'
_diffrn_measurement_method 'non-profiled \w/2\q'
_diffrn_radiation_monochromator graphite
_diffrn_radiation_source 'fine-focus sealed tube'
_diffrn_radiation_type CuK\a
_diffrn_radiation_wavelength 1.54184
_diffrn_reflns_av_R_equivalents 0.0171
_diffrn_reflns_av_sigmaI/netI 0.0359
_diffrn_reflns_limit_h_max 10
_diffrn_reflns_limit_h_min -10
_diffrn_reflns_limit_k_max 12
_diffrn_reflns_limit_k_min -12
_diffrn_reflns_limit_l_max 24
_diffrn_reflns_limit_l_min 0
_diffrn_reflns_number 6012
_diffrn_reflns_theta_full 66.94
_diffrn_reflns_theta_max 67.0
_diffrn_reflns_theta_min 2.23
_diffrn_standards_decay_% 2
_diffrn_standards_interval_time 30
_diffrn_standards_number 1
_exptl_absorpt_coefficient_mu 6.053
_exptl_absorpt_correction_T_max 0.64
_exptl_absorpt_correction_T_min 0.42
_exptl_absorpt_correction_type analytical
_exptl_absorpt_process_details '(PLATON; Spek, 2003)'
_exptl_crystal_colour yellow
_exptl_crystal_density_diffrn 1.476
_exptl_crystal_density_method 'not measured'
_exptl_crystal_description prism
_exptl_crystal_F_000 763.4
_exptl_crystal_size_max 0.20
_exptl_crystal_size_mid 0.12
_exptl_crystal_size_min 0.09
_refine_diff_density_max 0.531
_refine_diff_density_min -0.645
_refine_ls_extinction_method none
_refine_ls_goodness_of_fit_ref 1.011
_refine_ls_hydrogen_treatment constr
_refine_ls_matrix_type full
_refine_ls_number_parameters 416
_refine_ls_number_reflns 5837
_refine_ls_number_restraints 0
_refine_ls_restrained_S_all 1.011
_refine_ls_R_factor_all 0.0423
_refine_ls_R_factor_gt 0.0314
_refine_ls_shift/su_max 0.001
_refine_ls_shift/su_mean 0.000
_refine_ls_structure_factor_coef Fsqd
_refine_ls_weighting_details 'calc w = 1/[\s^2^(Fo^2^)+(0.0482P)^2^+0.5047P] where P=(Fo^2^+2Fc^2^)/3'
_refine_ls_weighting_scheme calc
_refine_ls_wR_factor_gt 0.0846
_refine_ls_wR_factor_ref 0.0906
_reflns_number_gt 4907
_reflns_number_total 5837
_reflns_threshold_expression I>2\s(I)
_cod_data_source_file bg3001.cif
_cod_data_source_block II
_cod_original_cell_volume 1686.7(12)
_cod_original_sg_symbol_H-M P-1
_cod_original_formula_sum 'C37 H34 N2 O0.71 P2 Ru1 S2'
_cod_database_code 2015535

loop_
_symmetry_equiv_pos_as_xyz
'x, y, z'
'-x, -y, -z'

loop_
_atom_site_type_symbol
_atom_site_label
_atom_site_fract_x
_atom_site_fract_y
_atom_site_fract_z
_atom_site_U_iso_or_equiv
_atom_site_adp_type
_atom_site_calc_flag
_atom_site_refinement_flags
_atom_site_occupancy
Ru Ru 0.17357(3) 0.34834(2) 0.263041(11) 0.03791(8) Uani d . 1
S S1 0.14651(11) 0.13425(9) 0.24268(5) 0.0569(2) Uani d . 1
S S2 0.31785(10) 0.49163(9) 0.29680(4) 0.0502(2) Uani d . 1
P P1 -0.08754(9) 0.44768(8) 0.30981(4) 0.04195(18) Uani d . 1
P P2 0.10366(10) 0.43780(8) 0.15862(4) 0.04307(18) Uani d . 1
O O1 0.0606(10) 0.1320(8) 0.1920(5) 0.080(3) Uani d P 0.357(6)
O O2 0.1432(11) 0.0402(8) 0.3034(4) 0.079(3) Uani d P 0.357(6)
N N1 0.3980(3) 0.2037(3) 0.22261(13) 0.0475(6) Uani d . 1
N N2 0.2627(3) 0.2782(3) 0.35801(13) 0.0465(6) Uani d . 1
C C1 -0.2303(4) 0.4216(4) 0.25979(18) 0.0529(8) Uani d . 1
H H1A -0.2002 0.3231 0.2537 0.064 Uiso calc R 1
H H1B -0.3382 0.4506 0.2844 0.064 Uiso calc R 1
C C2 -0.2349(4) 0.5020(4) 0.19070(18) 0.0589(9) Uani d . 1
H H2A -0.3352 0.5105 0.1735 0.071 Uiso calc R 1
H H2B -0.2355 0.5951 0.1959 0.071 Uiso calc R 1
C C3 -0.0921(4) 0.4336(4) 0.13916(17) 0.0558(8) Uani d . 1
H H3A -0.1125 0.4809 0.0951 0.067 Uiso calc R 1
H H3B -0.0850 0.3376 0.1372 0.067 Uiso calc R 1
C C12 0.3560(4) 0.0929(3) 0.21455(17) 0.0517(8) Uani d . 1
C C13 0.4691(5) -0.0274(4) 0.1888(2) 0.0668(10) Uani d . 1
H H13 0.4382 -0.1030 0.1829 0.080 Uiso calc R 1
C C14 0.6273(5) -0.0312(5) 0.1726(2) 0.0763(12) Uani d . 1
H H14 0.7051 -0.1103 0.1553 0.092 Uiso calc R 1
C C15 0.6711(5) 0.0816(5) 0.1817(2) 0.0737(11) Uani d . 1
H H15 0.7783 0.0794 0.1714 0.088 Uiso calc R 1
C C16 0.5527(4) 0.1979(4) 0.20636(19) 0.0580(9) Uani d . 1
H H16 0.5813 0.2750 0.2119 0.070 Uiso calc R 1
C C22 0.2611(4) 0.1758(4) 0.40609(18) 0.0576(9) Uani d . 1
H H22 0.2071 0.1144 0.4010 0.069 Uiso calc R 1
C C23 0.3375(5) 0.1597(5) 0.4624(2) 0.0732(12) Uani d . 1
H H23 0.3343 0.0889 0.4955 0.088 Uiso calc R 1
C C24 0.4185(5) 0.2491(5) 0.4695(2) 0.0777(13) Uani d . 1
H H24 0.4706 0.2389 0.5076 0.093 Uiso calc R 1
C C25 0.4232(4) 0.3531(5) 0.4209(2) 0.0668(10) Uani d . 1
H H25 0.4792 0.4134 0.4251 0.080 Uiso calc R 1
C C26 0.3418(4) 0.3667(4) 0.36479(17) 0.0491(7) Uani d . 1
C C31 -0.1849(4) 0.6324(3) 0.32752(16) 0.0480(7) Uani d . 1
C C32 -0.3525(5) 0.6964(4) 0.33382(19) 0.0623(9) Uani d . 1
H H32 -0.4191 0.6448 0.3300 0.075 Uiso calc R 1
C C33 -0.4212(5) 0.8354(4) 0.3457(2) 0.0725(12) Uani d . 1
H H33 -0.5335 0.8764 0.3493 0.087 Uiso calc R 1
C C34 -0.3270(6) 0.9138(4) 0.3521(2) 0.0748(12) Uani d . 1
H H34 -0.3744 1.0075 0.3600 0.090 Uiso calc R 1
C C35 -0.1622(6) 0.8528(4) 0.3469(2) 0.0741(12) Uani d . 1
H H35 -0.0967 0.9054 0.3508 0.089 Uiso calc R 1
C C36 -0.0915(5) 0.7113(4) 0.33574(19) 0.0608(9) Uani d . 1
H H36 0.0206 0.6701 0.3338 0.073 Uiso calc R 1
C C41 -0.1289(4) 0.3595(4) 0.39198(17) 0.0500(8) Uani d . 1
C C42 -0.1404(5) 0.2268(4) 0.3955(2) 0.0632(9) Uani d . 1
H H42 -0.1384 0.1870 0.3560 0.076 Uiso calc R 1
C C43 -0.1549(5) 0.1533(5) 0.4571(2) 0.0765(12) Uani d . 1
H H43 -0.1625 0.0646 0.4588 0.092 Uiso calc R 1
C C44 -0.1580(6) 0.2103(5) 0.5156(2) 0.0818(13) Uani d . 1
H H44 -0.1675 0.1605 0.5569 0.098 Uiso calc R 1
C C45 -0.1469(6) 0.3418(5) 0.5131(2) 0.0797(13) Uani d . 1
H H45 -0.1492 0.3810 0.5528 0.096 Uiso calc R 1
C C46 -0.1323(5) 0.4161(4) 0.45131(19) 0.0645(10) Uani d . 1
H H46 -0.1248 0.5048 0.4500 0.077 Uiso calc R 1
C C51 0.0884(4) 0.6187(3) 0.13165(17) 0.0503(8) Uani d . 1
C C52 0.1032(5) 0.7050(4) 0.1757(2) 0.0633(9) Uani d . 1
H H52 0.1169 0.6721 0.2202 0.076 Uiso calc R 1
C C53 0.0981(5) 0.8401(4) 0.1550(3) 0.0755(12) Uani d . 1
H H53 0.1066 0.8971 0.1859 0.091 Uiso calc R 1
C C54 0.0813(6) 0.8895(4) 0.0912(3) 0.0818(13) Uani d . 1
H H54 0.0805 0.9796 0.0773 0.098 Uiso calc R 1
C C55 0.0652(7) 0.8061(5) 0.0462(3) 0.0959(16) Uani d . 1
H H55 0.0522 0.8406 0.0018 0.115 Uiso calc R 1
C C56 0.0679(6) 0.6718(4) 0.0658(2) 0.0762(12) Uani d . 1
H H56 0.0559 0.6167 0.0347 0.091 Uiso calc R 1
C C61 0.2468(4) 0.3491(3) 0.08892(16) 0.0501(8) Uani d . 1
C C62 0.2251(5) 0.2472(4) 0.0569(2) 0.0719(11) Uani d . 1
H H62 0.1323 0.2222 0.0698 0.086 Uiso calc R 1
C C63 0.3390(7) 0.1802(6) 0.0056(3) 0.0949(16) Uani d . 1
H H63 0.3219 0.1113 -0.0155 0.114 Uiso calc R 1
C C64 0.4737(7) 0.2149(6) -0.0134(2) 0.1006(18) Uani d . 1
H H64 0.5486 0.1718 -0.0485 0.121 Uiso calc R 1
C C65 0.5009(7) 0.3143(6) 0.0189(3) 0.1032(18) Uani d . 1
H H65 0.5957 0.3364 0.0066 0.124 Uiso calc R 1
C C66 0.3869(6) 0.3819(5) 0.0699(2) 0.0791(13) Uani d . 1
H H66 0.4054 0.4497 0.0913 0.095 Uiso calc R 1

loop_
_atom_site_aniso_label
_atom_site_aniso_U_11
_atom_site_aniso_U_22
_atom_site_aniso_U_33
_atom_site_aniso_U_12
_atom_site_aniso_U_13
_atom_site_aniso_U_23
Ru 0.03239(13) 0.03682(13) 0.04540(14) -0.01097(10) -0.00205(9) -0.01083(9)
S1 0.0509(5) 0.0456(5) 0.0764(6) -0.0171(4) -0.0005(4) -0.0174(4)
S2 0.0425(4) 0.0502(5) 0.0623(5) -0.0183(4) -0.0071(4) -0.0110(4)
P1 0.0328(4) 0.0427(4) 0.0502(4) -0.0110(3) -0.0011(3) -0.0116(3)
P2 0.0431(4) 0.0428(4) 0.0451(4) -0.0141(4) -0.0044(3) -0.0111(3)
O1 0.072(5) 0.061(5) 0.120(7) -0.024(4) -0.030(5) -0.029(5)
O2 0.089(6) 0.052(5) 0.099(6) -0.032(4) 0.007(5) -0.008(4)
N2 0.0349(13) 0.0492(15) 0.0521(15) -0.0089(12) -0.0035(11) -0.0084(12)
N1 0.0412(15) 0.0449(15) 0.0533(15) -0.0090(12) -0.0032(12) -0.0099(12)
C1 0.0383(17) 0.060(2) 0.065(2) -0.0191(16) -0.0040(15) -0.0159(17)
C2 0.0413(18) 0.071(2) 0.068(2) -0.0156(17) -0.0158(16) -0.0141(18)
C3 0.053(2) 0.068(2) 0.0546(19) -0.0248(18) -0.0104(16) -0.0147(17)
C12 0.0498(19) 0.0468(18) 0.0543(19) -0.0078(15) -0.0035(15) -0.0147(15)
C13 0.072(3) 0.047(2) 0.074(2) -0.0049(19) -0.007(2) -0.0203(18)
C14 0.065(3) 0.064(3) 0.077(3) 0.009(2) 0.004(2) -0.020(2)
C15 0.044(2) 0.077(3) 0.082(3) 0.001(2) 0.0072(19) -0.015(2)
C16 0.0410(19) 0.059(2) 0.069(2) -0.0097(17) -0.0005(16) -0.0115(18)
C22 0.0446(19) 0.059(2) 0.061(2) -0.0099(17) -0.0039(16) 0.0040(17)
C23 0.055(2) 0.085(3) 0.063(2) -0.007(2) -0.0055(19) 0.013(2)
C24 0.058(2) 0.111(4) 0.052(2) -0.009(2) -0.0138(18) -0.005(2)
C25 0.047(2) 0.090(3) 0.065(2) -0.017(2) -0.0131(17) -0.021(2)
C26 0.0338(16) 0.056(2) 0.0546(18) -0.0083(15) -0.0027(14) -0.0149(15)
C31 0.0472(18) 0.0450(17) 0.0457(16) -0.0077(15) -0.0003(14) -0.0092(14)
C32 0.051(2) 0.061(2) 0.064(2) -0.0052(18) -0.0024(17) -0.0078(18)
C33 0.061(2) 0.066(3) 0.063(2) 0.013(2) -0.0010(19) -0.0067(19)
C34 0.091(3) 0.049(2) 0.062(2) 0.003(2) 0.004(2) -0.0133(18)
C35 0.086(3) 0.056(2) 0.079(3) -0.020(2) 0.001(2) -0.024(2)
C36 0.055(2) 0.055(2) 0.068(2) -0.0106(18) -0.0001(18) -0.0201(18)
C41 0.0324(16) 0.0519(19) 0.060(2) -0.0092(14) 0.0039(14) -0.0073(15)
C42 0.057(2) 0.058(2) 0.074(2) -0.0223(19) 0.0041(18) -0.0088(18)
C43 0.068(3) 0.067(3) 0.091(3) -0.028(2) 0.004(2) 0.006(2)
C44 0.073(3) 0.075(3) 0.079(3) -0.013(2) 0.008(2) 0.012(2)
C45 0.090(3) 0.077(3) 0.055(2) -0.008(3) -0.002(2) -0.008(2)
C46 0.070(3) 0.054(2) 0.062(2) -0.0127(19) -0.0021(19) -0.0044(17)
C51 0.0456(18) 0.0440(17) 0.0583(19) -0.0103(15) -0.0068(15) -0.0051(15)
C52 0.071(3) 0.0468(19) 0.071(2) -0.0156(18) -0.011(2) -0.0098(17)
C53 0.078(3) 0.043(2) 0.105(3) -0.015(2) -0.019(3) -0.011(2)
C54 0.075(3) 0.046(2) 0.119(4) -0.016(2) -0.012(3) 0.007(2)
C55 0.119(4) 0.070(3) 0.094(3) -0.026(3) -0.033(3) 0.027(3)
C56 0.099(3) 0.061(2) 0.071(3) -0.024(2) -0.029(2) 0.004(2)
C61 0.054(2) 0.0475(18) 0.0450(17) -0.0121(16) -0.0012(14) -0.0074(14)
C62 0.073(3) 0.072(3) 0.071(3) -0.022(2) 0.005(2) -0.031(2)
C63 0.100(4) 0.097(4) 0.084(3) -0.023(3) 0.012(3) -0.050(3)
C64 0.115(5) 0.092(4) 0.072(3) -0.013(3) 0.026(3) -0.026(3)
C65 0.090(4) 0.098(4) 0.110(4) -0.033(3) 0.038(3) -0.017(3)
C66 0.076(3) 0.076(3) 0.083(3) -0.030(2) 0.023(2) -0.023(2)

loop_
_atom_type_symbol
_atom_type_description
_atom_type_scat_dispersion_real
_atom_type_scat_dispersion_imag
_atom_type_scat_source
C C 0.0181 0.0091 'International Tables Vol C Tables 4.2.6.8 and 6.1.1.4'
H H 0.0000 0.0000 'International Tables Vol C Tables 4.2.6.8 and 6.1.1.4'
N N 0.0311 0.0180 'International Tables Vol C Tables 4.2.6.8 and 6.1.1.4'
P P 0.2955 0.4335 'International Tables Vol C Tables 4.2.6.8 and 6.1.1.4'
S S 0.3331 0.5567 'International Tables Vol C Tables 4.2.6.8 and 6.1.1.4'
Ru Ru 0.0552 3.2960 'International Tables Vol C Tables 4.2.6.8 and 6.1.1.4'
O O 0.0492 0.0322 'International Tables Vol C Tables 4.2.6.8 and 6.1.1.4'

loop_
_geom_angle_atom_site_label_1
_geom_angle_atom_site_label_2
_geom_angle_atom_site_label_3
_geom_angle
N2 Ru N1 85.12(11)
N2 Ru P2 172.37(7)
N1 Ru P2 92.43(8)
N2 Ru P1 93.59(8)
N1 Ru P1 163.70(8)
P2 Ru P1 90.78(5)
N2 Ru S1 95.72(8)
N1 Ru S1 67.45(8)
P2 Ru S1 89.98(4)
P1 Ru S1 96.60(5)
N2 Ru S2 66.89(8)
N1 Ru S2 90.88(8)
P2 Ru S2 105.99(4)
P1 Ru S2 103.57(5)
S1 Ru S2 153.87(4)
O1 S1 O2 119.1(5)
O1 S1 C12 111.5(4)
O2 S1 C12 103.2(4)
O1 S1 Ru 118.9(3)
O2 S1 Ru 113.8(3)
C12 S1 Ru 82.50(12)
C26 S2 Ru 80.46(11)
C1 P1 C41 102.86(16)
C1 P1 C31 101.85(16)
C41 P1 C31 101.50(15)
C1 P1 Ru 110.61(12)
C41 P1 Ru 111.48(11)
C31 P1 Ru 125.89(12)
C51 P2 C61 99.91(16)
C51 P2 C3 101.19(17)
C61 P2 C3 102.56(16)
C51 P2 Ru 119.60(11)
C61 P2 Ru 114.40(12)
C3 P2 Ru 116.46(12)
C16 N1 C12 119.1(3)
C16 N1 Ru 138.0(2)
C12 N1 Ru 102.9(2)
C22 N2 C26 119.6(3)
C22 N2 Ru 137.5(2)
C26 N2 Ru 102.9(2)
C2 C1 P1 113.1(2)
C3 C2 C1 113.6(3)
C2 C3 P2 113.3(2)
N1 C12 C13 121.7(3)
N1 C12 S1 107.2(2)
C13 C12 S1 131.2(3)
C14 C13 C12 118.2(4)
C13 C14 C15 120.2(4)
C14 C15 C16 118.5(4)
N1 C16 C15 122.2(4)
N2 C22 C23 121.3(4)
C24 C23 C22 119.3(4)
C25 C24 C23 120.4(4)
C24 C25 C26 118.3(4)
N2 C26 C25 121.0(3)
N2 C26 S2 109.6(2)
C25 C26 S2 129.3(3)
C36 C31 C32 117.6(3)
C36 C31 P1 120.1(3)
C32 C31 P1 122.3(3)
C33 C32 C31 120.8(4)
C34 C33 C32 121.1(4)
C33 C34 C35 119.2(4)
C34 C35 C36 120.2(4)
C31 C36 C35 121.1(4)
C46 C41 C42 118.5(3)
C46 C41 P1 121.2(3)
C42 C41 P1 120.0(3)
C43 C42 C41 120.6(4)
C44 C43 C42 120.5(4)
C43 C44 C45 119.7(4)
C44 C45 C46 120.1(4)
C41 C46 C45 120.7(4)
C52 C51 C56 117.6(3)
C52 C51 P2 120.8(3)
C56 C51 P2 121.5(3)
C51 C52 C53 121.2(4)
C54 C53 C52 120.8(4)
C53 C54 C55 119.3(4)
C54 C55 C56 121.0(5)
C55 C56 C51 120.1(4)
C62 C61 C66 118.1(4)
C62 C61 P2 123.3(3)
C66 C61 P2 118.5(3)
C61 C62 C63 121.3(4)
C64 C63 C62 120.0(5)
C63 C64 C65 120.0(5)
C64 C65 C66 120.1(5)
C61 C66 C65 120.5(4)
C2 C3 H3A 108.9
P2 C3 H3A 108.9
C2 C3 H3B 108.9
P2 C3 H3B 108.9
H3A C3 H3B 107.7
C3 C2 H2A 108.8
C1 C2 H2A 108.8
C3 C2 H2B 108.8
C1 C2 H2B 108.8
H2A C2 H2B 107.7
C2 C1 P1 113.1(2)
C2 C1 H1A 109.0
P1 C1 H1A 109.0
C2 C1 H1B 109.0
P1 C1 H1B 109.0
H1A C1 H1B 107.8
C55 C56 H56 120.0
C51 C56 H56 120.0
C54 C55 H55 119.5
C56 C55 H55 119.5
C53 C54 H54 120.3
C55 C54 H54 120.3
C54 C53 H53 119.6
C52 C53 H53 119.6
C51 C52 H52 119.4
C53 C52 H52 119.4
C61 C62 H62 119.3
C63 C62 H62 119.3
C64 C63 H63 120.0
C62 C63 H63 120.0
C63 C64 H64 120.0
C65 C64 H64 120.0
C64 C65 H65 120.0
C66 C65 H65 120.0
C61 C66 H66 119.8
C65 C66 H66 119.8
C31 C36 H36 119.5
C35 C36 H36 119.5
C34 C35 H35 119.9
C36 C35 H35 119.9
C33 C34 H34 120.4
C35 C34 H34 120.4
C34 C33 H33 119.5
C32 C33 H33 119.5
C33 C32 H32 119.6
C31 C32 H32 119.6
C41 C46 H46 119.7
C45 C46 H46 119.7
C44 C45 H45 120.0
C46 C45 H45 120.0
C43 C44 H44 120.2
C45 C44 H44 120.2
C44 C43 H43 119.8
C42 C43 H43 119.8
C43 C42 H42 119.7
C41 C42 H42 119.7
N2 C22 H22 119.3
C23 C22 H22 119.3
C24 C23 H23 120.3
C22 C23 H23 120.3
C25 C24 H24 119.8
C23 C24 H24 119.8
C24 C25 H25 120.8
C26 C25 H25 120.8
N1 C16 H16 118.9
C15 C16 H16 118.9
C14 C15 H15 120.7
C16 C15 H15 120.7
C13 C14 H14 119.9
C15 C14 H14 119.9
C14 C13 H13 120.9
C12 C13 H13 120.9

loop_
_geom_bond_atom_site_label_1
_geom_bond_atom_site_label_2
_geom_bond_distance
_geom_bond_publ_flag
Ru S1 2.3739(12) yes
Ru S2 2.4502(12) yes
Ru P1 2.2819(16) yes
Ru P2 2.2775(10) yes
Ru N1 2.141(3) yes
Ru N2 2.129(3) yes
S1 O1 1.365(8) yes
S1 O2 1.468(8) yes
S1 C12 1.767(4) yes
P1 C1 1.829(3) yes
C2 C1 1.529(5) yes
C3 C2 1.528(5) yes
P2 C3 1.842(3) yes
N1 C12 1.341(4) yes
N1 C16 1.337(4) ?
C16 C15 1.377(5) ?
C15 C14 1.377(6) ?
C14 C13 1.372(6) ?
C13 C12 1.393(5) ?
S2 C26 1.744(4) yes
N2 C22 1.342(4) ?
N2 C26 1.348(4) yes
C22 C23 1.370(5) ?
C23 C24 1.369(6) ?
C24 C25 1.365(6) ?
C25 C26 1.397(5) ?
P1 C31 1.846(3) ?
C31 C32 1.391(5) ?
C31 C36 1.372(5) ?
C36 C35 1.401(5) ?
C35 C34 1.366(6) ?
C34 C33 1.365(6) ?
C33 C32 1.380(5) ?
P1 C41 1.837(3) ?
C41 C42 1.390(5) ?
C41 C46 1.381(5) ?
C46 C45 1.392(5) ?
C45 C44 1.378(6) ?
C44 C43 1.369(6) ?
C43 C42 1.386(6) ?
P2 C51 1.834(3) ?
C51 C52 1.372(5) ?
C51 C56 1.386(5) ?
C56 C55 1.379(6) ?
C55 C54 1.369(7) ?
C54 C53 1.335(6) ?
C53 C52 1.385(5) ?
P2 C61 1.838(3) ?
C61 C62 1.370(5) ?
C61 C66 1.376(5) ?
C62 C63 1.392(6) ?
C63 C64 1.343(7) ?
C64 C65 1.374(7) ?
C65 C66 1.389(6) ?
C3 H3A 0.9700 ?
C3 H3B 0.9700 ?
C2 H2A 0.9700 ?
C2 H2B 0.9700 ?
C1 H1A 0.9700 ?
C1 H1B 0.9700 ?
C56 H56 0.9300 ?
C55 H55 0.9300 ?
C54 H54 0.9300 ?
C53 H53 0.9300 ?
C52 H52 0.9300 ?
C62 H62 0.9300 ?
C63 H63 0.9300 ?
C64 H64 0.9300 ?
C65 H65 0.9300 ?
C66 H66 0.9300 ?
C36 H36 0.9300 ?
C35 H35 0.9300 ?
C34 H34 0.9300 ?
C33 H33 0.9300 ?
C32 H32 0.9300 ?
C46 H46 0.9300 ?
C45 H45 0.9300 ?
C44 H44 0.9300 ?
C43 H43 0.9300 ?
C42 H42 0.9300 ?
C22 H22 0.9300 ?
C23 H23 0.9300 ?
C24 H24 0.9300 ?
C25 H25 0.9300 ?
C16 H16 0.9300 ?
C15 H15 0.9300 ?
C14 H14 0.9300 ?
C13 H13 0.9300 ?

loop_
_geom_hbond_atom_site_label_D
_geom_hbond_atom_site_label_H
_geom_hbond_atom_site_label_A
_geom_hbond_site_symmetry_A
_geom_hbond_distance_DH
_geom_hbond_distance_HA
_geom_hbond_distance_DA
_geom_hbond_angle_DHA
C53 H53 O1 1_565 0.93 2.32 3.065(8) 137.3
